data_1555825
loop_
_publ_author_name
'Huang, Lin'
'Ye, Liu'
'Li, Xiao-Hua'
'Li, Zhong-Liang'
'Lin, Jin-Shun'
'Liu, Xin-Yuan'

_publ_section_title
;
 Stereoselective Radical Cyclization Cascades Triggered by Addition of
 Diverse Radicals to Alkynes To Construct 6(5)-6-5 Fused Rings.
;
_journal_issue 20
_journal_name_full 'Organic letters'
_journal_page_first 5284
_journal_page_last 5287
_journal_paper_doi 10.1021/acs.orglett.6b02599
_journal_volume 18
_journal_year 2016
_chemical_formula_sum 'C16 H10 Br F3 N2 O'
_chemical_formula_weight 383.17
_space_group_IT_number 2
_space_group_name_Hall '-P 1'
_space_group_name_H-M_alt 'P -1'
_symmetry_cell_setting triclinic
_symmetry_space_group_name_H-M 'P -1'
_atom_sites_solution_hydrogens geom
_atom_sites_solution_primary direct
_atom_sites_solution_secondary difmap
_audit_creation_method SHELXL-97
_cell_angle_alpha 101.962(6)
_cell_angle_beta 93.626(6)
_cell_angle_gamma 94.073(6)
_cell_formula_units_Z 2
_cell_length_a 6.9696(12)
_cell_length_b 7.0783(12)
_cell_length_c 16.560(3)
_cell_measurement_temperature 293(2)
_cell_volume 794.6(2)
_computing_structure_refinement 'SHELXL-97 (Sheldrick, 1997)'
_computing_structure_solution 'SHELXS-97 (Sheldrick, 1990)'
_diffrn_ambient_temperature 293(2)
_diffrn_measured_fraction_theta_full 0.996
_diffrn_measured_fraction_theta_max 0.996
_diffrn_measurement_device_type 'CCD area detector'_diffrn_measurement_method        'phi and omega scans'
_diffrn_radiation_monochromator graphite
_diffrn_radiation_source 'fine-focus sealed tube'
_diffrn_radiation_type MoK\a
_diffrn_radiation_wavelength 0.71073
_diffrn_reflns_av_R_equivalents 0.0261
_diffrn_reflns_av_sigmaI/netI 0.0258
_diffrn_reflns_limit_h_max 8
_diffrn_reflns_limit_h_min -8
_diffrn_reflns_limit_k_max 8
_diffrn_reflns_limit_k_min -8
_diffrn_reflns_limit_l_max 20
_diffrn_reflns_limit_l_min -20
_diffrn_reflns_number 8602
_diffrn_reflns_theta_full 25.99
_diffrn_reflns_theta_max 25.99
_diffrn_reflns_theta_min 2.52
_exptl_absorpt_coefficient_mu 2.622
_exptl_absorpt_correction_T_max 1.00000
_exptl_absorpt_correction_T_min 0.374177
_exptl_absorpt_correction_type multi-scan
_exptl_crystal_colour colorless
_exptl_crystal_density_diffrn 1.601
_exptl_crystal_density_method 'not measured'
_exptl_crystal_description block
_exptl_crystal_F_000 380
_refine_diff_density_max 0.378
_refine_diff_density_min -0.523
_refine_diff_density_rms 0.052
_refine_ls_extinction_method none
_refine_ls_goodness_of_fit_ref 1.048
_refine_ls_hydrogen_treatment mixed
_refine_ls_matrix_type full
_refine_ls_number_parameters 208
_refine_ls_number_reflns 3115
_refine_ls_number_restraints 0
_refine_ls_restrained_S_all 1.048
_refine_ls_R_factor_all 0.0346
_refine_ls_R_factor_gt 0.0308
_refine_ls_shift/su_max 0.001
_refine_ls_shift/su_mean 0.000
_refine_ls_structure_factor_coef Fsqd
_refine_ls_weighting_details 'calc w=1/[\s^2^(Fo^2^)+(0.0411P)^2^+0.3553P] where P=(Fo^2^+2Fc^2^)/3'
_refine_ls_weighting_scheme calc
_refine_ls_wR_factor_gt 0.0808
_refine_ls_wR_factor_ref 0.0831
_reflns_number_gt 2819
_reflns_number_total 3115
_reflns_threshold_expression >2sigma(I)
_cod_data_source_file ol6b02599_si_002.cif
_cod_data_source_block matrix_0m
_cod_depositor_comments
;
The following automatic conversions were performed:

data item '_symmetry_cell_setting' value 'Triclinic' was changed to
'triclinic' in accordance with the
/home/saulius/struct/COD-crude-data/automatic-downloads/DataCite-retrospective/ACS/depositions/lib/dictionaries/cif_core.dic
dictionary named 'cif_core.dic' version 2.4.2 last updated on
2011-04-26.

Automatic conversion script
Id: cif_fix_values 6909 2019-04-08 15:41:33Z antanas 
;
_cod_original_sg_symbol_H-M P-1
_cod_database_code 1555825

loop_
_symmetry_equiv_pos_as_xyz
'x, y, z'
'-x, -y, -z'

loop_
_atom_site_label
_atom_site_type_symbol
_atom_site_fract_x
_atom_site_fract_y
_atom_site_fract_z
_atom_site_U_iso_or_equiv
_atom_site_adp_type
_atom_site_occupancy
_atom_site_symmetry_multiplicity
_atom_site_calc_flag
_atom_site_refinement_flags
Br1 Br 0.77345(4) 0.13850(4) -0.030963(16) 0.05897(11) Uani 1 1 d .
F1 F 0.1254(2) 0.3748(3) 0.28195(11) 0.0801(5) Uani 1 1 d .
F2 F 0.1739(2) 0.5979(3) 0.21496(14) 0.0847(6) Uani 1 1 d .
F3 F 0.1678(2) 0.3023(3) 0.15259(11) 0.0765(5) Uani 1 1 d .
O1 O 0.5713(5) 0.9833(3) 0.22042(13) 0.0929(8) Uani 1 1 d .
N1 N 0.6074(4) 0.7613(4) 0.55968(16) 0.0758(7) Uani 1 1 d .
N2 N 1.1473(4) 0.7437(6) 0.4584(2) 0.1081(12) Uani 1 1 d .
C1 C 0.6817(4) 0.7424(4) 0.50035(15) 0.0506(5) Uani 1 1 d .
C2 C 0.9858(4) 0.7347(5) 0.44352(18) 0.0698(8) Uani 1 1 d .
C3 C 0.7758(3) 0.7214(3) 0.42232(14) 0.0465(5) Uani 1 1 d .
C4 C 0.7035(3) 0.5299(3) 0.36160(14) 0.0438(5) Uani 1 1 d .
H4A H 0.7911 0.4975 0.3186 0.053 Uiso 1 1 calc R
H4B H 0.6892 0.4240 0.3903 0.053 Uiso 1 1 calc R
C5 C 0.5085(3) 0.5734(3) 0.32567(13) 0.0371(4) Uani 1 1 d .
H5 H 0.4131 0.5628 0.3659 0.045 Uiso 1 1 calc R
C6 C 0.4422(3) 0.4279(3) 0.24466(13) 0.0377(4) Uani 1 1 d .
H6 H 0.4672 0.2986 0.2531 0.045 Uiso 1 1 calc R
C7 C 0.5547(3) 0.4652(3) 0.17354(13) 0.0356(4) Uani 1 1 d .
C8 C 0.6038(3) 0.3122(3) 0.11380(13) 0.0381(4) Uani 1 1 d .
H8 H 0.5701 0.1850 0.1176 0.046 Uiso 1 1 calc R
C9 C 0.7032(3) 0.3503(3) 0.04856(13) 0.0399(4) Uani 1 1 d .
C10 C 0.7531(3) 0.5367(3) 0.04015(14) 0.0459(5) Uani 1 1 d .
H10 H 0.8175 0.5595 -0.0049 0.055 Uiso 1 1 calc R
C11 C 0.7056(4) 0.6881(3) 0.09984(15) 0.0478(5) Uani 1 1 d .
H11 H 0.7388 0.8147 0.0951 0.057 Uiso 1 1 calc R
C12 C 0.6086(3) 0.6553(3) 0.16720(13) 0.0401(5) Uani 1 1 d .
C13 C 0.5680(4) 0.8206(3) 0.23243(15) 0.0495(5) Uani 1 1 d .
C14 C 0.5365(3) 0.7876(3) 0.31809(14) 0.0433(5) Uani 1 1 d .
H14 H 0.4254 0.8548 0.3386 0.052 Uiso 1 1 calc R
C15 C 0.7187(5) 0.8761(4) 0.37419(17) 0.0644(7) Uani 1 1 d .
H15A H 0.6922 0.9937 0.4121 0.077 Uiso 1 1 calc R
H15B H 0.8219 0.9073 0.3412 0.077 Uiso 1 1 calc R
C16 C 0.2280(3) 0.4263(4) 0.22349(16) 0.0537(6) Uani 1 1 d .

loop_
_atom_site_aniso_label
_atom_site_aniso_U_11
_atom_site_aniso_U_22
_atom_site_aniso_U_33
_atom_site_aniso_U_23
_atom_site_aniso_U_13
_atom_site_aniso_U_12
Br1 0.06489(18) 0.05721(17) 0.05137(17) -0.00261(11) 0.01771(12) 0.01232(12)
F1 0.0476(8) 0.1209(15) 0.0698(11) 0.0161(10) 0.0195(8) -0.0060(9)
F2 0.0570(9) 0.0841(12) 0.1144(16) 0.0216(11) -0.0076(9) 0.0273(8)
F3 0.0545(9) 0.1004(13) 0.0599(10) -0.0089(9) -0.0044(7) -0.0090(8)
O1 0.194(3) 0.0349(9) 0.0568(12) 0.0166(8) 0.0177(14) 0.0291(12)
N1 0.0922(19) 0.0813(17) 0.0529(14) 0.0074(12) 0.0225(13) 0.0074(14)
N2 0.0492(15) 0.149(3) 0.096(2) -0.039(2) -0.0016(14) 0.0042(16)
C1 0.0548(13) 0.0525(13) 0.0431(13) 0.0062(10) 0.0029(11) 0.0076(11)
C2 0.0520(16) 0.089(2) 0.0549(16) -0.0151(14) 0.0032(12) 0.0018(14)
C3 0.0431(11) 0.0532(13) 0.0402(12) 0.0039(10) 0.0035(9) 0.0022(10)
C4 0.0431(11) 0.0459(11) 0.0411(12) 0.0046(9) 0.0018(9) 0.0092(9)
C5 0.0403(10) 0.0366(10) 0.0358(10) 0.0073(8) 0.0083(8) 0.0087(8)
C6 0.0408(10) 0.0340(10) 0.0387(11) 0.0071(8) 0.0062(8) 0.0050(8)
C7 0.0373(10) 0.0340(9) 0.0364(10) 0.0086(8) 0.0026(8) 0.0064(8)
C8 0.0410(10) 0.0337(10) 0.0389(11) 0.0066(8) 0.0030(8) 0.0027(8)
C9 0.0391(10) 0.0440(11) 0.0358(10) 0.0047(9) 0.0024(8) 0.0092(9)
C10 0.0467(12) 0.0519(13) 0.0427(12) 0.0164(10) 0.0086(9) 0.0048(10)
C11 0.0596(14) 0.0397(11) 0.0475(13) 0.0172(10) 0.0057(10) 0.0032(10)
C12 0.0508(12) 0.0342(10) 0.0373(11) 0.0107(8) 0.0023(9) 0.0087(9)
C13 0.0732(15) 0.0336(11) 0.0432(12) 0.0090(9) 0.0032(11) 0.0133(10)
C14 0.0539(12) 0.0338(10) 0.0424(12) 0.0045(9) 0.0085(10) 0.0117(9)
C15 0.0861(19) 0.0511(14) 0.0527(15) 0.0136(12) -0.0056(14) -0.0142(13)
C16 0.0445(12) 0.0630(15) 0.0502(14) 0.0044(11) 0.0059(10) 0.0025(11)

loop_
_atom_type_symbol
_atom_type_description
_atom_type_scat_dispersion_real
_atom_type_scat_dispersion_imag
_atom_type_scat_source
C C 0.0033 0.0016 'International Tables Vol C Tables 4.2.6.8 and 6.1.1.4'
H H 0.0000 0.0000 'International Tables Vol C Tables 4.2.6.8 and 6.1.1.4'
Br Br -0.2901 2.4595 'International Tables Vol C Tables 4.2.6.8 and 6.1.1.4'
F F 0.0171 0.0103 'International Tables Vol C Tables 4.2.6.8 and 6.1.1.4'
N N 0.0061 0.0033 'International Tables Vol C Tables 4.2.6.8 and 6.1.1.4'
O O 0.0106 0.0060 'International Tables Vol C Tables 4.2.6.8 and 6.1.1.4'

loop_
_geom_angle_atom_site_label_1
_geom_angle_atom_site_label_2
_geom_angle_atom_site_label_3
_geom_angle
N1 C1 C3 178.6(3)
N2 C2 C3 178.8(3)
C1 C3 C2 107.3(2)
C1 C3 C4 111.6(2)
C2 C3 C4 112.0(2)
C1 C3 C15 111.2(2)
C2 C3 C15 112.0(2)
C4 C3 C15 102.83(19)
C5 C4 C3 103.23(17)
C5 C4 H4A 111.1
C3 C4 H4A 111.1
C5 C4 H4B 111.1
C3 C4 H4B 111.1
H4A C4 H4B 109.1
C4 C5 C6 111.19(17)
C4 C5 C14 104.96(17)
C6 C5 C14 115.21(17)
C4 C5 H5 108.4
C6 C5 H5 108.4
C14 C5 H5 108.4
C16 C6 C7 110.76(18)
C16 C6 C5 111.45(18)
C7 C6 C5 111.90(17)
C16 C6 H6 107.5
C7 C6 H6 107.5
C5 C6 H6 107.5
C8 C7 C12 119.38(19)
C8 C7 C6 120.59(18)
C12 C7 C6 120.02(18)
C9 C8 C7 119.45(19)
C9 C8 H8 120.3
C7 C8 H8 120.3
C10 C9 C8 122.0(2)
C10 C9 Br1 119.44(17)
C8 C9 Br1 118.58(16)
C11 C10 C9 118.4(2)
C11 C10 H10 120.8
C9 C10 H10 120.8
C10 C11 C12 121.2(2)
C10 C11 H11 119.4
C12 C11 H11 119.4
C11 C12 C7 119.6(2)
C11 C12 C13 119.92(19)
C7 C12 C13 120.51(19)
O1 C13 C12 121.6(2)
O1 C13 C14 119.2(2)
C12 C13 C14 119.07(18)
C13 C14 C15 107.1(2)
C13 C14 C5 115.84(18)
C15 C14 C5 106.06(18)
C13 C14 H14 109.2
C15 C14 H14 109.2
C5 C14 H14 109.2
C14 C15 C3 106.21(19)
C14 C15 H15A 110.5
C3 C15 H15A 110.5
C14 C15 H15B 110.5
C3 C15 H15B 110.5
H15A C15 H15B 108.7
F2 C16 F1 106.2(2)
F2 C16 F3 106.1(2)
F1 C16 F3 106.7(2)
F2 C16 C6 113.3(2)
F1 C16 C6 111.7(2)
F3 C16 C6 112.4(2)

loop_
_geom_bond_atom_site_label_1
_geom_bond_atom_site_label_2
_geom_bond_distance
Br1 C9 1.894(2)
F1 C16 1.333(3)
F2 C16 1.330(3)
F3 C16 1.335(3)
O1 C13 1.208(3)
N1 C1 1.127(3)
N2 C2 1.132(4)
C1 C3 1.471(3)
C2 C3 1.475(4)
C3 C4 1.541(3)
C3 C15 1.542(3)
C4 C5 1.526(3)
C4 H4A 0.9700
C4 H4B 0.9700
C5 C6 1.535(3)
C5 C14 1.547(3)
C5 H5 0.9800
C6 C16 1.510(3)
C6 C7 1.513(3)
C6 H6 0.9800
C7 C8 1.385(3)
C7 C12 1.398(3)
C8 C9 1.382(3)
C8 H8 0.9300
C9 C10 1.378(3)
C10 C11 1.374(3)
C10 H10 0.9300
C11 C12 1.391(3)
C11 H11 0.9300
C12 C13 1.476(3)
C13 C14 1.511(3)
C14 C15 1.538(4)
C14 H14 0.9800
C15 H15A 0.9700
C15 H15B 0.9700

loop_
_geom_torsion_atom_site_label_1
_geom_torsion_atom_site_label_2
_geom_torsion_atom_site_label_3
_geom_torsion_atom_site_label_4
_geom_torsion
N1 C1 C3 C2 129(12)
N1 C1 C3 C4 -108(12)
N1 C1 C3 C15 7(12)
N2 C2 C3 C1 166(20)
N2 C2 C3 C4 44(20)
N2 C2 C3 C15 -71(20)
C1 C3 C4 C5 78.4(2)
C2 C3 C4 C5 -161.3(2)
C15 C3 C4 C5 -40.9(2)
C3 C4 C5 C6 161.57(17)
C3 C4 C5 C14 36.4(2)
C4 C5 C6 C16 161.37(18)
C14 C5 C6 C16 -79.4(2)
C4 C5 C6 C7 -74.0(2)
C14 C5 C6 C7 45.3(2)
C16 C6 C7 C8 -91.9(2)
C5 C6 C7 C8 143.10(19)
C16 C6 C7 C12 87.5(2)
C5 C6 C7 C12 -37.5(3)
C12 C7 C8 C9 -0.7(3)
C6 C7 C8 C9 178.69(18)
C7 C8 C9 C10 -1.0(3)
C7 C8 C9 Br1 178.63(15)
C8 C9 C10 C11 1.5(3)
Br1 C9 C10 C11 -178.15(17)
C9 C10 C11 C12 -0.3(3)
C10 C11 C12 C7 -1.4(3)
C10 C11 C12 C13 177.0(2)
C8 C7 C12 C11 1.8(3)
C6 C7 C12 C11 -177.54(19)
C8 C7 C12 C13 -176.5(2)
C6 C7 C12 C13 4.1(3)
C11 C12 C13 O1 19.0(4)
C7 C12 C13 O1 -162.7(3)
C11 C12 C13 C14 -156.3(2)
C7 C12 C13 C14 22.0(3)
O1 C13 C14 C15 -69.3(3)
C12 C13 C14 C15 106.0(3)
O1 C13 C14 C5 172.6(3)
C12 C13 C14 C5 -12.0(3)
C4 C5 C14 C13 101.0(2)
C6 C5 C14 C13 -21.7(3)
C4 C5 C14 C15 -17.7(2)
C6 C5 C14 C15 -140.3(2)
C13 C14 C15 C3 -132.1(2)
C5 C14 C15 C3 -7.8(3)
C1 C3 C15 C14 -89.6(3)
C2 C3 C15 C14 150.3(2)
C4 C3 C15 C14 29.9(3)
C7 C6 C16 F2 -66.3(3)
C5 C6 C16 F2 59.0(3)
C7 C6 C16 F1 173.8(2)
C5 C6 C16 F1 -60.9(3)
C7 C6 C16 F3 53.9(3)
C5 C6 C16 F3 179.20(19)
